data_7237404
loop_
_publ_author_name
'Fu, Guorui'
'He, Yani'
'Li, Baoning'
'Liu, Lin'
'Li, Wentao'
'Zhang, Zhao'
'L\"u, Xingqiang'

_publ_section_title
;
 Zn2Yb-Grafted and star-shaped metallopolymers for efficient near-infrared
 (NIR) polymer light-emitting diodes (PLEDs)
;
_journal_issue 33
_journal_name_full 'Journal of Materials Chemistry C'
_journal_page_first 8950
_journal_paper_doi 10.1039/C8TC02776E
_journal_volume 6
_journal_year 2018
_chemical_formula_moiety 'C72 H66 N8 Nd O12 Zn2, N O3'
_chemical_formula_sum 'C72 H66 N9 Nd O15 Zn2'
_chemical_formula_weight 1572.35
_space_group_crystal_system monoclinic
_space_group_IT_number 14
_space_group_name_Hall '-P 2ybc'
_space_group_name_H-M_alt 'P 1 21/c 1'
_atom_sites_solution_hydrogens geom
_audit_creation_date 2016-12-25
_audit_creation_method
;
Olex2 1.2-beta
(compiled 2016.12.12 svn.r3370 for OlexSys, GUI svn.r5282)
;
_audit_update_record
;
2017-01-10 deposited with the CCDC.
2018-07-24 downloaded from the CCDC.
;
_cell_angle_alpha 90
_cell_angle_beta 108.859(2)
_cell_angle_gamma 90
_cell_formula_units_Z 4
_cell_length_a 19.0281(18)
_cell_length_b 17.4257(17)
_cell_length_c 26.483(3)
_cell_measurement_reflns_used 2016
_cell_measurement_temperature 296.15
_cell_measurement_theta_max 20
_cell_measurement_theta_min 2
_cell_volume 8309.8(15)
_computing_molecular_graphics 'Olex2 (Dolomanov et al., 2009)'
_computing_publication_material 'Olex2 (Dolomanov et al., 2009)'
_computing_structure_refinement 'ShelXL (Sheldrick, 2015)'
_diffrn_ambient_temperature 296.15
_diffrn_measured_fraction_theta_full 0.997
_diffrn_measured_fraction_theta_max 0.997
_diffrn_measurement_device_type 'Bruker P4'
_diffrn_measurement_method '\w scans'
_diffrn_radiation_type MoK\a
_diffrn_radiation_wavelength 0.71073
_diffrn_reflns_av_R_equivalents 0.1385
_diffrn_reflns_av_unetI/netI 0.1942
_diffrn_reflns_Laue_measured_fraction_full 0.997
_diffrn_reflns_Laue_measured_fraction_max 0.997
_diffrn_reflns_limit_h_max 22
_diffrn_reflns_limit_h_min -18
_diffrn_reflns_limit_k_max 20
_diffrn_reflns_limit_k_min -20
_diffrn_reflns_limit_l_max 29
_diffrn_reflns_limit_l_min -31
_diffrn_reflns_number 41793
_diffrn_reflns_point_group_measured_fraction_full 0.997
_diffrn_reflns_point_group_measured_fraction_max 0.997
_diffrn_reflns_theta_full 25.173
_diffrn_reflns_theta_max 25.173
_diffrn_reflns_theta_min 2.320
_exptl_absorpt_coefficient_mu 1.249
_exptl_absorpt_correction_T_max 0.7452
_exptl_absorpt_correction_T_min 0.6144
_exptl_absorpt_correction_type multi-scan
_exptl_crystal_colour yellow
_exptl_crystal_colour_primary yellow
_exptl_crystal_density_diffrn 1.257
_exptl_crystal_description block
_exptl_crystal_F_000 3204
_exptl_crystal_size_max 0.32
_exptl_crystal_size_mid 0.28
_exptl_crystal_size_min 0.25
_refine_diff_density_max 0.605
_refine_diff_density_min -0.682
_refine_diff_density_rms 0.099
_refine_ls_extinction_method none
_refine_ls_goodness_of_fit_ref 0.873
_refine_ls_hydrogen_treatment constr
_refine_ls_matrix_type full
_refine_ls_number_parameters 898
_refine_ls_number_reflns 14872
_refine_ls_number_restraints 1209
_refine_ls_restrained_S_all 0.868
_refine_ls_R_factor_all 0.1970
_refine_ls_R_factor_gt 0.0761
_refine_ls_shift/su_max 0.001
_refine_ls_shift/su_mean 0.000
_refine_ls_structure_factor_coef Fsqd
_refine_ls_weighting_details 'w=1/[\s^2^(Fo^2^)+(0.1116P)^2^] where P=(Fo^2^+2Fc^2^)/3'
_refine_ls_weighting_scheme calc
_refine_ls_wR_factor_gt 0.1845
_refine_ls_wR_factor_ref 0.2402
_reflns_Friedel_coverage 0.000
_reflns_number_gt 5119
_reflns_number_total 14872
_reflns_threshold_expression 'I > 2\s(I)'
_cod_data_source_file c8tc02776e2.cif
_cod_data_source_block w_sq
_cod_database_code 7237404
_shelx_shelxl_version_number 2014/7
_shelx_space_group_comment
;
The symmetry employed for this shelxl refinement is uniquely defined
by the following loop, which should always be used as a source of
symmetry information in preference to the above space-group names.
They are only intended as comments.
;
_olex2_refinement_description
;
1. Fixed Uiso
 At 1.2 times of:
  All C(H) groups, All C(H,H) groups, All N(H) groups
 At 1.5 times of:
  All C(H,H,H) groups
2. Restrained distances
 C26-C27
 1.3 with sigma of 0.02
 C8-C9
 1.5 with sigma of 0.02
 C43-C44 = C26-C27 = C9-C10 = C60-C61
 1.3 with sigma of 0.02
 C8-C10 = C59-C61 = C44-C42 = C25-C27
 2.4 with sigma of 0.02
 C59-C60 = C42-C43 = C8-C9 = C25-C26
 1.5 with sigma of 0.02
 C25-C21
 1.5 with sigma of 0.02
3. Uiso/Uaniso restraints and constraints
Uanis(C27) \\sim Ueq, Uanis(C26) \\sim Ueq, Uanis(C25) \\sim Ueq, Uanis(C61)
\\sim Ueq, Uanis(C60) \\sim Ueq, Uanis(C59) \\sim Ueq, Uanis(C10) \\sim Ueq,
Uanis(C9) \\sim Ueq, Uanis(C8) \\sim Ueq, Uanis(C44) \\sim Ueq, Uanis(C43)
\\sim Ueq, Uanis(C42) \\sim Ueq: with sigma of 0.01 and sigma for terminal
atoms of 0.02
4. Rigid body (RIGU) restrains
 All non-hydrogen atoms
 with sigma for 1-2 distances of 0.004 and sigma for 1-3 distances of 0.004
5.a Secondary CH2 refined with riding coordinates:
 C8(H8A,H8B), C25(H25A,H25B), C42(H42A,H42B), C59(H59A,H59B)
5.b Aromatic/amide H refined with riding coordinates:
 N2(H2), N4(H4), N6(H6), N8(H8), C3(H3), C5(H5), C9(H9), C13(H13), C14(H14),
 C15(H15), C16(H16), C20(H20), C22(H22), C26(H26), C30(H30), C31(H31), C32(H32),
  C33(H33), C37(H37), C39(H39), C43(H43), C47(H47), C48(H48), C49(H49),
 C50(H50), C54(H54), C56(H56), C60(H60), C64(H64), C65(H65), C66(H66), C67(H67)
5.c X=CH2 refined with riding coordinates:
 C10(H10A,H10B), C27(H27A,H27B), C44(H44A,H44B), C61(H61A,H61B)
5.d Idealised Me refined as rotating group:
 C1(H1A,H1B,H1C), C18(H18A,H18B,H18C), C35(H35A,H35B,H35C), C52(H52A,H52B,
 H52C), C70(H70A,H70B,H70C), C72(H72A,H72B,H72C)
;
_olex2_submission_special_instructions 'No special instructions were received'

loop_
_space_group_symop_operation_xyz
'x, y, z'
'-x, y+1/2, -z+1/2'
'-x, -y, -z'
'x, -y-1/2, z-1/2'

loop_
_atom_site_label
_atom_site_type_symbol
_atom_site_fract_x
_atom_site_fract_y
_atom_site_fract_z
_atom_site_U_iso_or_equiv
_atom_site_adp_type
_atom_site_occupancy
_atom_site_site_symmetry_order
_atom_site_calc_flag
_atom_site_refinement_flags_posn
_atom_site_refinement_flags_adp
Nd1 Nd 0.74354(3) 0.43563(3) 0.59915(2) 0.0734(3) Uani 1 1 d . U
Zn1 Zn 0.83714(7) 0.58284(7) 0.68682(5) 0.0777(4) Uani 1 1 d . U
Zn2 Zn 0.62869(7) 0.28458(7) 0.53254(5) 0.0719(4) Uani 1 1 d . U
O1 O 0.6658(4) 0.5429(4) 0.5250(3) 0.0816(19) Uani 1 1 d . U
O2 O 0.7810(3) 0.5696(4) 0.6070(3) 0.0752(18) Uani 1 1 d . U
O3 O 0.7388(4) 0.3458(4) 0.6907(3) 0.0839(19) Uani 1 1 d . U
O4 O 0.7687(4) 0.4895(4) 0.6870(3) 0.0782(18) Uani 1 1 d . U
O5 O 0.6209(3) 0.5031(4) 0.6161(2) 0.0702(17) Uani 1 1 d . U
O6 O 0.6286(4) 0.3667(3) 0.5861(2) 0.0667(17) Uani 1 1 d . U
O7 O 0.8021(4) 0.4548(5) 0.5194(3) 0.103(2) Uani 1 1 d . U
O8 O 0.6817(4) 0.3805(4) 0.5115(3) 0.0755(18) Uani 1 1 d . U
O9 O 0.7186(4) 0.2207(4) 0.5416(3) 0.092(2) Uani 1 1 d . U
O10 O 0.7900(4) 0.3058(5) 0.5991(3) 0.099(2) Uani 1 1 d . U
O11 O 0.8779(4) 0.4397(4) 0.6398(3) 0.102(2) Uani 1 1 d . U
O12 O 0.9268(4) 0.5155(5) 0.7128(3) 0.104(2) Uani 1 1 d . U
N1 N 0.8935(4) 0.6699(5) 0.6624(4) 0.083(2) Uani 1 1 d . U
N2 N 0.9206(5) 0.7628(6) 0.6150(4) 0.116(4) Uani 1 1 d . U
H2 H 0.9162 0.7939 0.5889 0.139 Uiso 1 1 calc R .
N3 N 0.7951(5) 0.6352(5) 0.7397(3) 0.081(2) Uani 1 1 d . U
N4 N 0.7233(5) 0.6509(5) 0.7904(4) 0.098(3) Uani 1 1 d . U
H4 H 0.6941 0.6398 0.8083 0.117 Uiso 1 1 calc R .
N5 N 0.5755(5) 0.2173(5) 0.5719(3) 0.073(2) Uani 1 1 d . U
N6 N 0.5114(5) 0.1829(5) 0.6244(3) 0.085(3) Uani 1 1 d . U
H6 H 0.4862 0.1864 0.6461 0.102 Uiso 1 1 calc R .
N7 N 0.5662(5) 0.2855(5) 0.4547(3) 0.076(2) Uani 1 1 d . U
N8 N 0.5423(6) 0.2867(5) 0.3682(4) 0.095(3) Uani 1 1 d . U
H8 H 0.5488 0.2935 0.3378 0.114 Uiso 1 1 calc R .
C1 C 0.5937(6) 0.5302(7) 0.4857(4) 0.104(4) Uani 1 1 d . U
H1A H 0.5994 0.5216 0.4514 0.156 Uiso 1 1 calc GR .
H1B H 0.5630 0.5746 0.4840 0.156 Uiso 1 1 calc GR .
H1C H 0.5708 0.4862 0.4957 0.156 Uiso 1 1 calc GR .
C2 C 0.7021(6) 0.6125(7) 0.5241(4) 0.081(3) Uani 1 1 d . U
C3 C 0.6801(6) 0.6627(7) 0.4816(4) 0.097(4) Uani 1 1 d . U
H3 H 0.6403 0.6516 0.4512 0.116 Uiso 1 1 calc R .
C4 C 0.7207(7) 0.7315(8) 0.4861(5) 0.108(4) Uani 1 1 d . U
C5 C 0.7813(7) 0.7428(7) 0.5280(5) 0.104(4) Uani 1 1 d . U
H5 H 0.8095 0.7866 0.5286 0.124 Uiso 1 1 calc R .
C6 C 0.8054(6) 0.6903(6) 0.5727(4) 0.080(3) Uani 1 1 d . U
C7 C 0.7647(6) 0.6236(6) 0.5698(4) 0.070(3) Uani 1 1 d . U
C8 C 0.7000(9) 0.7846(9) 0.4380(6) 0.159(5) Uani 1 1 d D U
H8A H 0.7397 0.7850 0.4224 0.191 Uiso 1 1 calc R .
H8B H 0.6554 0.7658 0.4113 0.191 Uiso 1 1 calc R .
C9 C 0.6873(11) 0.8630(12) 0.4537(8) 0.218(8) Uani 1 1 d D U
H9 H 0.6475 0.8741 0.4656 0.261 Uiso 1 1 calc R .
C10 C 0.7318(14) 0.9148(11) 0.4505(9) 0.266(10) Uani 1 1 d D U
H10A H 0.7714 0.9030 0.4385 0.319 Uiso 1 1 calc R .
H10B H 0.7251 0.9649 0.4602 0.319 Uiso 1 1 calc R .
C11 C 0.8727(6) 0.7053(7) 0.6170(5) 0.089(3) Uani 1 1 d . U
C12 C 0.9599(6) 0.7055(7) 0.6933(5) 0.089(3) Uani 1 1 d . U
C13 C 1.0055(7) 0.6910(8) 0.7464(5) 0.120(4) Uani 1 1 d . U
H13 H 0.9942 0.6522 0.7666 0.144 Uiso 1 1 calc R .
C14 C 1.0682(7) 0.7371(9) 0.7673(6) 0.132(5) Uani 1 1 d . U
H14 H 1.0993 0.7294 0.8021 0.158 Uiso 1 1 calc R .
C15 C 1.0852(9) 0.7963(10) 0.7355(7) 0.156(6) Uani 1 1 d . U
H15 H 1.1272 0.8266 0.7495 0.187 Uiso 1 1 calc R .
C16 C 1.0391(7) 0.8081(8) 0.6844(6) 0.138(5) Uani 1 1 d . U
H16 H 1.0493 0.8475 0.6640 0.165 Uiso 1 1 calc R .
C17 C 0.9768(7) 0.7612(8) 0.6624(6) 0.112(4) Uani 1 1 d . U
C18 C 0.7231(6) 0.2650(6) 0.6916(5) 0.096(4) Uani 1 1 d . U
H18A H 0.6723 0.2581 0.6899 0.143 Uiso 1 1 calc GR .
H18B H 0.7553 0.2428 0.7240 0.143 Uiso 1 1 calc GR .
H18C H 0.7312 0.2404 0.6616 0.143 Uiso 1 1 calc GR .
C19 C 0.7326(7) 0.3888(7) 0.7319(5) 0.094(3) Uani 1 1 d . U
C20 C 0.7123(10) 0.3627(8) 0.7738(6) 0.147(6) Uani 1 1 d . U
H20 H 0.7058 0.3101 0.7764 0.176 Uiso 1 1 calc R .
C21 C 0.7006(14) 0.4096(10) 0.8132(8) 0.213(8) Uani 1 1 d D U
C22 C 0.7185(10) 0.4857(9) 0.8082(6) 0.164(7) Uani 1 1 d . U
H22 H 0.7159 0.5194 0.8348 0.197 Uiso 1 1 calc R .
C23 C 0.7404(7) 0.5164(7) 0.7659(5) 0.104(4) Uani 1 1 d . U
C24 C 0.7494(6) 0.4674(6) 0.7273(5) 0.078(3) Uani 1 1 d . U
C25 C 0.6654(10) 0.3786(12) 0.8569(8) 0.210(7) Uani 1 1 d D U
H25A H 0.6349 0.4177 0.8656 0.252 Uiso 1 1 calc R .
H25B H 0.6352 0.3334 0.8440 0.252 Uiso 1 1 calc R .
C26 C 0.7275(13) 0.3605(15) 0.9021(9) 0.266(10) Uani 1 1 d D U
H26 H 0.7158 0.3533 0.9332 0.319 Uiso 1 1 calc R .
C27 C 0.7984(12) 0.3522(17) 0.9082(10) 0.297(12) Uani 1 1 d D U
H27A H 0.8153 0.3584 0.8792 0.357 Uiso 1 1 calc R .
H27B H 0.8318 0.3401 0.9416 0.357 Uiso 1 1 calc R .
C28 C 0.7533(7) 0.5996(7) 0.7651(5) 0.088(3) Uani 1 1 d . U
C29 C 0.7911(6) 0.7137(6) 0.7525(4) 0.081(3) Uani 1 1 d . U
C30 C 0.8221(6) 0.7781(7) 0.7378(5) 0.101(4) Uani 1 1 d . U
H30 H 0.8533 0.7735 0.7172 0.122 Uiso 1 1 calc R .
C31 C 0.8063(7) 0.8497(7) 0.7542(6) 0.113(4) Uani 1 1 d . U
H31 H 0.8264 0.8935 0.7443 0.136 Uiso 1 1 calc R .
C32 C 0.7605(7) 0.8560(8) 0.7853(6) 0.129(5) Uani 1 1 d . U
H32 H 0.7505 0.9043 0.7964 0.155 Uiso 1 1 calc R .
C33 C 0.7300(7) 0.7929(7) 0.7998(6) 0.113(4) Uani 1 1 d . U
H33 H 0.6990 0.7973 0.8206 0.136 Uiso 1 1 calc R .
C34 C 0.7460(7) 0.7225(7) 0.7833(5) 0.098(4) Uani 1 1 d . U
C35 C 0.6110(6) 0.5822(6) 0.6272(5) 0.094(4) Uani 1 1 d . U
H35A H 0.6159 0.5878 0.6643 0.140 Uiso 1 1 calc GR .
H35B H 0.5625 0.5989 0.6057 0.140 Uiso 1 1 calc GR .
H35C H 0.6480 0.6128 0.6193 0.140 Uiso 1 1 calc GR .
C36 C 0.5704(5) 0.4532(6) 0.6272(4) 0.063(2) Uani 1 1 d . U
C37 C 0.5222(6) 0.4711(6) 0.6522(4) 0.081(3) Uani 1 1 d . U
H37 H 0.5204 0.5211 0.6640 0.097 Uiso 1 1 calc R .
C38 C 0.4753(6) 0.4170(7) 0.6609(5) 0.090(3) Uani 1 1 d . U
C39 C 0.4815(6) 0.3420(6) 0.6451(4) 0.081(3) Uani 1 1 d . U
H39 H 0.4505 0.3044 0.6512 0.097 Uiso 1 1 calc R .
C40 C 0.5337(5) 0.3216(6) 0.6200(4) 0.065(2) Uani 1 1 d . U
C41 C 0.5787(5) 0.3780(6) 0.6099(4) 0.062(2) Uani 1 1 d . U
C42 C 0.4106(8) 0.4424(8) 0.6832(6) 0.135(5) Uani 1 1 d D U
H42A H 0.3944 0.4938 0.6706 0.162 Uiso 1 1 calc R .
H42B H 0.3687 0.4081 0.6693 0.162 Uiso 1 1 calc R .
C43 C 0.4334(11) 0.4417(12) 0.7397(8) 0.203(7) Uani 1 1 d D U
H43 H 0.4005 0.4603 0.7561 0.244 Uiso 1 1 calc R .
C44 C 0.4995(14) 0.4157(17) 0.7708(9) 0.317(13) Uani 1 1 d D U
H44A H 0.5335 0.3967 0.7554 0.380 Uiso 1 1 calc R .
H44B H 0.5113 0.4167 0.8077 0.380 Uiso 1 1 calc R .
C45 C 0.5396(6) 0.2416(6) 0.6042(4) 0.068(2) Uani 1 1 d . U
C46 C 0.5698(7) 0.1385(6) 0.5723(5) 0.085(3) Uani 1 1 d . U
C47 C 0.5953(8) 0.0818(7) 0.5432(6) 0.118(5) Uani 1 1 d . U
H47 H 0.6213 0.0960 0.5204 0.141 Uiso 1 1 calc R .
C48 C 0.5810(9) 0.0075(8) 0.5496(6) 0.150(6) Uani 1 1 d . U
H48 H 0.5980 -0.0304 0.5317 0.180 Uiso 1 1 calc R .
C49 C 0.5400(10) -0.0126(8) 0.5838(7) 0.151(6) Uani 1 1 d . U
H49 H 0.5299 -0.0643 0.5869 0.181 Uiso 1 1 calc R .
C50 C 0.5147(9) 0.0387(7) 0.6121(7) 0.148(6) Uani 1 1 d . U
H50 H 0.4892 0.0236 0.6350 0.178 Uiso 1 1 calc R .
C51 C 0.5296(7) 0.1173(6) 0.6045(5) 0.091(3) Uani 1 1 d . U
C52 C 0.8686(7) 0.4998(9) 0.5246(6) 0.144(6) Uani 1 1 d . U
H52A H 0.8941 0.5102 0.5616 0.215 Uiso 1 1 calc GR .
H52B H 0.8549 0.5474 0.5057 0.215 Uiso 1 1 calc GR .
H52C H 0.9008 0.4716 0.5099 0.215 Uiso 1 1 calc GR .
C53 C 0.7669(7) 0.4225(7) 0.4698(5) 0.098(4) Uani 1 1 d . U
C54 C 0.7933(9) 0.4271(8) 0.4276(6) 0.132(5) Uani 1 1 d . U
H54 H 0.8374 0.4527 0.4304 0.158 Uiso 1 1 calc R .
C55 C 0.7504(10) 0.3910(10) 0.3789(7) 0.148(5) Uani 1 1 d . U
C56 C 0.6859(8) 0.3508(8) 0.3769(5) 0.122(5) Uani 1 1 d . U
H56 H 0.6598 0.3257 0.3454 0.146 Uiso 1 1 calc R .
C57 C 0.6585(7) 0.3467(6) 0.4206(4) 0.083(3) Uani 1 1 d . U
C58 C 0.7019(7) 0.3822(6) 0.4694(5) 0.081(3) Uani 1 1 d . U
C59 C 0.7710(10) 0.4044(11) 0.3256(7) 0.181(6) Uani 1 1 d D U
H59A H 0.7353 0.3803 0.2949 0.217 Uiso 1 1 calc R .
H59B H 0.7748 0.4585 0.3184 0.217 Uiso 1 1 calc R .
C60 C 0.8410(13) 0.3675(13) 0.3398(9) 0.252(9) Uani 1 1 d D U
H60 H 0.8445 0.3143 0.3405 0.303 Uiso 1 1 calc R .
C61 C 0.9025(12) 0.4119(16) 0.3523(11) 0.316(13) Uani 1 1 d D U
H61A H 0.8980 0.4650 0.3515 0.379 Uiso 1 1 calc R .
H61B H 0.9492 0.3892 0.3619 0.379 Uiso 1 1 calc R .
C62 C 0.5900(7) 0.3076(6) 0.4158(4) 0.075(3) Uani 1 1 d . U
C63 C 0.4966(6) 0.2528(6) 0.4315(5) 0.077(3) Uani 1 1 d . U
C64 C 0.4442(7) 0.2252(6) 0.4522(5) 0.090(3) Uani 1 1 d . U
H64 H 0.4529 0.2222 0.4888 0.108 Uiso 1 1 calc R .
C65 C 0.3782(7) 0.2022(7) 0.4160(6) 0.105(4) Uani 1 1 d . U
H65 H 0.3409 0.1861 0.4292 0.126 Uiso 1 1 calc R .
C66 C 0.3631(8) 0.2013(7) 0.3619(6) 0.117(4) Uani 1 1 d . U
H66 H 0.3175 0.1831 0.3399 0.141 Uiso 1 1 calc R .
C67 C 0.4162(7) 0.2277(6) 0.3390(5) 0.106(4) Uani 1 1 d . U
H67 H 0.4078 0.2282 0.3024 0.127 Uiso 1 1 calc R .
C68 C 0.4819(7) 0.2530(6) 0.3759(5) 0.085(3) Uani 1 1 d . U
C69 C 0.7819(7) 0.2492(8) 0.5713(5) 0.095(3) Uani 1 1 d . U
C70 C 0.8499(7) 0.2032(10) 0.5682(7) 0.178(8) Uani 1 1 d . U
H70A H 0.8443 0.1502 0.5762 0.267 Uiso 1 1 calc GR .
H70B H 0.8942 0.2234 0.5937 0.267 Uiso 1 1 calc GR .
H70C H 0.8534 0.2074 0.5330 0.267 Uiso 1 1 calc GR .
C71 C 0.9277(7) 0.4588(8) 0.6799(6) 0.104(4) Uani 1 1 d . U
C72 C 1.0005(7) 0.4142(9) 0.6940(7) 0.169(7) Uani 1 1 d . U
H72A H 1.0348 0.4411 0.6806 0.253 Uiso 1 1 calc GR .
H72B H 0.9913 0.3641 0.6782 0.253 Uiso 1 1 calc GR .
H72C H 1.0212 0.4094 0.7320 0.253 Uiso 1 1 calc GR .
O13 O 0.4196(5) 0.1624(5) 0.6891(3) 0.108(3) Uani 1 1 d . U
O14 O 0.5256(6) 0.1875(6) 0.7474(4) 0.139(4) Uani 1 1 d . U
O15 O 0.4426(6) 0.1265(6) 0.7693(4) 0.146(4) Uani 1 1 d . U
N9 N 0.4610(8) 0.1589(7) 0.7343(5) 0.109(3) Uani 1 1 d . U

loop_
_atom_site_aniso_label
_atom_site_aniso_U_11
_atom_site_aniso_U_22
_atom_site_aniso_U_33
_atom_site_aniso_U_23
_atom_site_aniso_U_13
_atom_site_aniso_U_12
Nd1 0.0708(4) 0.0620(4) 0.0836(5) -0.0084(3) 0.0198(3) -0.0029(3)
Zn1 0.0742(8) 0.0671(9) 0.0814(9) -0.0012(7) 0.0110(7) -0.0010(6)
Zn2 0.0862(9) 0.0535(8) 0.0766(9) -0.0082(6) 0.0273(7) 0.0006(6)
O1 0.075(4) 0.077(4) 0.084(4) 0.004(3) 0.014(3) -0.013(3)
O2 0.072(4) 0.065(4) 0.078(4) 0.002(3) 0.011(3) -0.015(3)
O3 0.102(5) 0.056(4) 0.086(4) -0.002(3) 0.020(4) 0.000(3)
O4 0.088(4) 0.059(4) 0.083(4) 0.000(3) 0.021(3) -0.004(3)
O5 0.077(4) 0.050(3) 0.087(5) -0.009(3) 0.032(3) 0.002(3)
O6 0.083(4) 0.047(3) 0.077(4) -0.011(3) 0.036(3) -0.007(3)
O7 0.101(5) 0.108(6) 0.108(5) -0.020(4) 0.045(4) -0.024(4)
O8 0.079(4) 0.073(4) 0.075(4) -0.005(3) 0.026(3) -0.009(3)
O9 0.101(5) 0.070(5) 0.105(6) -0.011(4) 0.034(4) 0.017(4)
O10 0.097(5) 0.082(5) 0.108(5) -0.018(4) 0.022(4) 0.015(4)
O11 0.082(4) 0.093(5) 0.121(6) -0.010(4) 0.018(4) -0.005(4)
O12 0.085(5) 0.083(5) 0.122(6) -0.009(4) 0.001(4) -0.001(4)
N1 0.066(5) 0.077(5) 0.094(5) 0.001(4) 0.009(4) -0.007(4)
N2 0.087(6) 0.108(7) 0.129(7) 0.022(6) 0.002(5) -0.041(5)
N3 0.090(6) 0.059(4) 0.086(5) -0.002(4) 0.021(4) 0.002(4)
N4 0.125(7) 0.066(5) 0.114(7) -0.018(5) 0.055(6) -0.006(5)
N5 0.090(5) 0.049(4) 0.079(5) -0.005(3) 0.028(4) 0.001(4)
N6 0.117(7) 0.055(4) 0.097(6) -0.004(4) 0.055(5) -0.006(4)
N7 0.093(5) 0.065(5) 0.068(4) -0.009(4) 0.021(3) -0.003(4)
N8 0.133(6) 0.068(6) 0.081(5) -0.021(4) 0.029(4) -0.002(5)
C1 0.079(6) 0.094(9) 0.111(9) 0.001(7) -0.008(6) -0.020(6)
C2 0.078(6) 0.079(6) 0.079(6) 0.003(4) 0.016(4) -0.011(4)
C3 0.103(8) 0.092(7) 0.076(6) 0.016(5) 0.003(5) -0.016(6)
C4 0.112(8) 0.101(7) 0.091(7) 0.016(6) 0.005(6) -0.029(6)
C5 0.113(8) 0.081(7) 0.101(7) 0.012(5) 0.012(5) -0.027(6)
C6 0.071(5) 0.075(6) 0.089(6) 0.000(4) 0.020(4) -0.014(4)
C7 0.073(5) 0.065(5) 0.069(5) 0.000(4) 0.018(4) -0.003(4)
C8 0.178(9) 0.155(7) 0.124(7) 0.038(6) 0.020(6) -0.013(6)
C9 0.242(11) 0.187(9) 0.203(11) 0.024(7) 0.043(8) -0.004(7)
C10 0.301(16) 0.242(13) 0.222(17) 0.034(11) 0.037(13) -0.077(12)
C11 0.076(6) 0.080(7) 0.100(6) 0.010(5) 0.012(4) -0.016(5)
C12 0.064(5) 0.079(7) 0.110(6) -0.006(5) 0.011(4) -0.004(5)
C13 0.104(8) 0.104(9) 0.124(7) -0.003(6) -0.003(6) -0.012(7)
C14 0.098(8) 0.118(10) 0.144(10) -0.011(7) -0.009(7) -0.011(7)
C15 0.130(10) 0.128(12) 0.168(10) -0.002(8) -0.009(8) -0.032(9)
C16 0.096(8) 0.123(10) 0.164(10) 0.009(8) -0.001(7) -0.040(7)
C17 0.081(6) 0.102(8) 0.134(7) 0.011(6) 0.008(5) -0.020(6)
C18 0.117(9) 0.054(6) 0.106(9) 0.003(5) 0.023(7) 0.004(5)
C19 0.126(9) 0.059(5) 0.096(6) 0.003(4) 0.038(6) 0.013(5)
C20 0.275(18) 0.057(7) 0.142(9) 0.005(6) 0.113(11) -0.014(8)
C21 0.41(2) 0.088(8) 0.217(11) -0.025(7) 0.198(14) -0.040(10)
C22 0.30(2) 0.091(8) 0.156(10) -0.019(7) 0.146(13) -0.022(9)
C23 0.152(10) 0.065(5) 0.114(8) -0.009(5) 0.069(7) -0.004(5)
C24 0.094(7) 0.057(5) 0.083(6) 0.010(4) 0.028(5) 0.016(5)
C25 0.261(10) 0.194(11) 0.199(9) 0.006(7) 0.108(7) -0.017(7)
C26 0.294(12) 0.256(13) 0.251(11) 0.014(8) 0.095(8) -0.016(8)
C27 0.312(13) 0.33(2) 0.261(18) 0.035(15) 0.111(11) 0.004(11)
C28 0.111(8) 0.066(5) 0.091(7) -0.013(4) 0.039(6) -0.005(5)
C29 0.077(7) 0.059(5) 0.098(7) -0.012(4) 0.017(5) 0.002(4)
C30 0.095(8) 0.068(6) 0.136(9) -0.006(6) 0.030(7) 0.002(5)
C31 0.088(8) 0.065(6) 0.181(12) -0.029(6) 0.036(8) -0.013(6)
C32 0.117(11) 0.070(7) 0.210(13) -0.029(7) 0.069(9) -0.005(6)
C33 0.109(9) 0.076(6) 0.161(11) -0.030(6) 0.053(8) 0.001(6)
C34 0.108(8) 0.066(5) 0.129(9) -0.014(5) 0.050(7) -0.003(5)
C35 0.120(9) 0.050(5) 0.128(10) -0.016(5) 0.065(8) -0.003(5)
C36 0.068(5) 0.056(5) 0.064(6) -0.002(4) 0.018(4) -0.001(4)
C37 0.101(7) 0.058(6) 0.096(8) -0.021(5) 0.049(6) -0.012(5)
C38 0.104(7) 0.068(6) 0.109(8) -0.010(5) 0.051(6) -0.016(5)
C39 0.088(7) 0.070(6) 0.092(7) -0.005(5) 0.038(6) -0.018(5)
C40 0.073(6) 0.057(4) 0.068(6) 0.000(4) 0.025(5) -0.006(4)
C41 0.069(5) 0.053(4) 0.063(6) 0.001(4) 0.020(4) -0.001(4)
C42 0.143(7) 0.121(8) 0.166(8) -0.013(6) 0.085(6) -0.012(6)
C43 0.218(11) 0.223(12) 0.185(8) -0.014(7) 0.087(7) -0.023(8)
C44 0.302(15) 0.34(2) 0.288(16) -0.007(13) 0.065(11) 0.022(13)
C45 0.080(6) 0.055(4) 0.064(6) 0.006(4) 0.018(5) 0.000(4)
C46 0.120(8) 0.048(5) 0.099(7) 0.001(4) 0.052(6) 0.005(4)
C47 0.173(12) 0.051(6) 0.155(11) -0.007(6) 0.091(10) 0.005(6)
C48 0.235(16) 0.050(6) 0.201(14) -0.006(7) 0.121(13) 0.005(7)
C49 0.235(16) 0.060(7) 0.188(14) 0.003(7) 0.110(12) 0.004(8)
C50 0.233(16) 0.055(6) 0.196(14) 0.004(6) 0.124(13) -0.006(7)
C51 0.127(9) 0.053(5) 0.107(8) 0.002(5) 0.057(7) 0.004(5)
C52 0.124(9) 0.149(13) 0.168(13) -0.030(10) 0.061(8) -0.049(9)
C53 0.107(7) 0.090(8) 0.108(6) -0.017(5) 0.051(5) -0.020(6)
C54 0.165(10) 0.128(12) 0.128(7) -0.030(7) 0.082(7) -0.046(9)
C55 0.192(10) 0.138(13) 0.134(8) -0.025(7) 0.078(7) -0.045(9)
C56 0.174(10) 0.114(10) 0.090(7) -0.025(7) 0.061(7) -0.032(8)
C57 0.117(6) 0.059(6) 0.077(5) -0.003(5) 0.035(5) 0.003(5)
C58 0.103(6) 0.060(6) 0.085(5) -0.003(4) 0.039(4) 0.002(5)
C59 0.215(9) 0.197(10) 0.155(8) -0.004(7) 0.094(7) -0.020(7)
C60 0.252(10) 0.275(12) 0.248(12) -0.016(8) 0.106(8) 0.010(8)
C61 0.291(13) 0.330(19) 0.35(2) -0.042(15) 0.132(12) -0.026(12)
C62 0.108(6) 0.048(6) 0.069(5) -0.009(4) 0.027(4) 0.008(4)
C63 0.093(6) 0.049(6) 0.079(5) -0.011(5) 0.013(4) 0.005(4)
C64 0.101(7) 0.058(7) 0.103(7) 0.001(5) 0.019(5) 0.008(5)
C65 0.111(7) 0.065(8) 0.122(8) 0.008(7) 0.014(6) -0.002(6)
C66 0.122(8) 0.086(10) 0.116(8) -0.007(7) -0.001(6) -0.004(7)
C67 0.135(8) 0.054(7) 0.102(7) -0.016(6) 0.002(6) -0.001(6)
C68 0.114(6) 0.047(6) 0.082(6) -0.015(5) 0.017(4) 0.006(5)
C69 0.102(6) 0.087(7) 0.096(8) -0.001(6) 0.031(6) 0.014(5)
C70 0.105(8) 0.203(15) 0.209(16) -0.083(13) 0.026(9) 0.048(9)
C71 0.087(6) 0.082(7) 0.132(8) -0.007(6) 0.019(6) -0.004(5)
C72 0.091(8) 0.147(12) 0.228(16) -0.047(11) -0.005(8) 0.023(8)
O13 0.124(6) 0.118(7) 0.082(5) 0.019(5) 0.033(5) 0.000(5)
O14 0.139(7) 0.164(10) 0.104(7) 0.014(6) 0.027(6) 0.002(6)
O15 0.177(8) 0.169(10) 0.105(7) 0.029(6) 0.064(6) 0.003(7)
N9 0.138(8) 0.103(8) 0.087(7) 0.013(6) 0.039(6) 0.013(7)

loop_
_atom_type_symbol
_atom_type_description
_atom_type_scat_dispersion_real
_atom_type_scat_dispersion_imag
_atom_type_scat_source
C C 0.0030 0.0020 'International Tables Vol C Tables 4.2.6.8 and 6.1.1.4'
H H 0.0000 0.0000 'International Tables Vol C Tables 4.2.6.8 and 6.1.1.4'
N N 0.0060 0.0030 'International Tables Vol C Tables 4.2.6.8 and 6.1.1.4'
Nd Nd -0.1940 3.0180 'International Tables Vol C Tables 4.2.6.8 and 6.1.1.4'
O O 0.0110 0.0060 'International Tables Vol C Tables 4.2.6.8 and 6.1.1.4'
Zn Zn 0.2840 1.4300 'International Tables Vol C Tables 4.2.6.8 and 6.1.1.4'

loop_
_geom_angle_atom_site_label_1
_geom_angle_atom_site_label_2
_geom_angle_atom_site_label_3
_geom_angle
Zn2 Nd1 Zn1 167.12(4)
O1 Nd1 Zn1 90.95(15)
O1 Nd1 Zn2 92.66(14)
O1 Nd1 O3 143.2(2)
O1 Nd1 O5 62.9(2)
O2 Nd1 Zn1 34.35(16)
O2 Nd1 Zn2 151.75(16)
O2 Nd1 O1 59.1(2)
O2 Nd1 O3 122.2(2)
O2 Nd1 O5 79.5(2)
O2 Nd1 O7 76.4(2)
O2 Nd1 O8 119.9(2)
O2 Nd1 O11 72.4(2)
O3 Nd1 Zn1 89.31(14)
O3 Nd1 Zn2 80.41(14)
O4 Nd1 Zn1 35.05(17)
O4 Nd1 Zn2 132.43(17)
O4 Nd1 O1 108.4(2)
O4 Nd1 O2 65.3(2)
O4 Nd1 O3 57.0(2)
O4 Nd1 O5 66.1(2)
O4 Nd1 O6 102.7(2)
O4 Nd1 O7 134.5(2)
O4 Nd1 O8 163.4(2)
O4 Nd1 O10 113.8(2)
O4 Nd1 O11 73.1(3)
O5 Nd1 Zn1 81.83(13)
O5 Nd1 Zn2 88.83(13)
O5 Nd1 O3 80.76(19)
O6 Nd1 Zn1 134.01(15)
O6 Nd1 Zn2 33.81(14)
O6 Nd1 O1 89.0(2)
O6 Nd1 O2 135.7(2)
O6 Nd1 O3 65.3(2)
O6 Nd1 O5 57.7(2)
O6 Nd1 O7 122.1(2)
O6 Nd1 O8 62.1(2)
O6 Nd1 O10 81.3(2)
O6 Nd1 O11 148.1(2)
O7 Nd1 Zn1 100.13(17)
O7 Nd1 Zn2 92.69(17)
O7 Nd1 O1 67.9(2)
O7 Nd1 O3 147.9(2)
O7 Nd1 O5 130.8(2)
O8 Nd1 Zn1 154.02(16)
O8 Nd1 Zn2 36.35(16)
O8 Nd1 O1 66.9(2)
O8 Nd1 O3 116.5(2)
O8 Nd1 O5 98.5(2)
O8 Nd1 O7 60.0(2)
O10 Nd1 Zn1 124.79(18)
O10 Nd1 Zn2 57.92(18)
O10 Nd1 O1 137.7(2)
O10 Nd1 O2 143.0(2)
O10 Nd1 O3 66.9(2)
O10 Nd1 O5 136.0(2)
O10 Nd1 O7 82.7(3)
O10 Nd1 O8 72.3(2)
O10 Nd1 O11 72.4(3)
O11 Nd1 Zn1 56.88(19)
O11 Nd1 Zn2 129.67(19)
O11 Nd1 O1 122.6(2)
O11 Nd1 O3 87.6(2)
O11 Nd1 O5 137.2(2)
O11 Nd1 O7 72.7(3)
O11 Nd1 O8 123.2(3)
O2 Zn1 Nd1 41.95(19)
O2 Zn1 O4 78.3(3)
O2 Zn1 N1 84.9(3)
O4 Zn1 Nd1 41.6(2)
O12 Zn1 Nd1 89.6(2)
O12 Zn1 O2 113.0(3)
O12 Zn1 O4 90.3(3)
O12 Zn1 N1 93.8(3)
O12 Zn1 N3 120.5(3)
N1 Zn1 Nd1 121.8(3)
N1 Zn1 O4 162.9(3)
N3 Zn1 Nd1 123.4(3)
N3 Zn1 O2 124.7(3)
N3 Zn1 O4 87.9(3)
N3 Zn1 N1 104.1(4)
O6 Zn2 Nd1 41.95(18)
O6 Zn2 O8 74.6(3)
O6 Zn2 N5 86.2(3)
O6 Zn2 N7 125.3(3)
O8 Zn2 Nd1 42.95(18)
O9 Zn2 Nd1 89.3(2)
O9 Zn2 O6 120.6(3)
O9 Zn2 O8 90.5(3)
O9 Zn2 N5 99.5(3)
O9 Zn2 N7 109.1(3)
N5 Zn2 Nd1 120.3(2)
N5 Zn2 O8 160.8(3)
N7 Zn2 Nd1 124.9(2)
N7 Zn2 O8 84.2(3)
N7 Zn2 N5 107.5(3)
C1 O1 Nd1 125.0(6)
C2 O1 Nd1 116.3(6)
C2 O1 C1 118.6(8)
Zn1 O2 Nd1 103.7(3)
C7 O2 Nd1 128.8(6)
C7 O2 Zn1 127.3(6)
C18 O3 Nd1 127.0(6)
C19 O3 Nd1 113.9(7)
C19 O3 C18 116.9(9)
Zn1 O4 Nd1 103.3(3)
C24 O4 Nd1 131.2(7)
C24 O4 Zn1 125.4(7)
C35 O5 Nd1 127.9(6)
C36 O5 Nd1 116.3(5)
C36 O5 C35 114.1(7)
Zn2 O6 Nd1 104.2(3)
C41 O6 Nd1 128.1(6)
C41 O6 Zn2 127.6(6)
C52 O7 Nd1 123.8(7)
C53 O7 Nd1 119.6(7)
C53 O7 C52 116.5(9)
Zn2 O8 Nd1 100.7(3)
C58 O8 Nd1 128.9(7)
C58 O8 Zn2 122.9(7)
C69 O9 Zn2 116.7(8)
C69 O10 Nd1 141.6(8)
C71 O11 Nd1 143.4(9)
C71 O12 Zn1 113.8(8)
C11 N1 Zn1 127.1(7)
C11 N1 C12 106.2(10)
C12 N1 Zn1 126.6(8)
C11 N2 H2 126.8
C17 N2 H2 126.8
C17 N2 C11 106.5(11)
C28 N3 Zn1 124.3(8)
C28 N3 C29 103.7(10)
C29 N3 Zn1 131.3(8)
C28 N4 H4 125.2
C28 N4 C34 109.7(11)
C34 N4 H4 125.2
C45 N5 Zn2 126.2(7)
C45 N5 C46 104.8(9)
C46 N5 Zn2 129.0(7)
C45 N6 H6 126.2
C45 N6 C51 107.6(9)
C51 N6 H6 126.2
C62 N7 Zn2 124.4(8)
C62 N7 C63 107.2(10)
C63 N7 Zn2 127.7(8)
C62 N8 H8 125.5
C62 N8 C68 108.9(11)
C68 N8 H8 125.5
O1 C1 H1A 109.5
O1 C1 H1B 109.5
O1 C1 H1C 109.5
H1A C1 H1B 109.5
H1A C1 H1C 109.5
H1B C1 H1C 109.5
O1 C2 C7 112.9(9)
C3 C2 O1 122.8(10)
C3 C2 C7 124.2(11)
C2 C3 H3 121.4
C2 C3 C4 117.2(11)
C4 C3 H3 121.4
C3 C4 C8 117.4(11)
C5 C4 C3 120.0(12)
C5 C4 C8 121.9(12)
C4 C5 H5 118.4
C4 C5 C6 123.2(11)
C6 C5 H5 118.4
C5 C6 C11 120.7(10)
C7 C6 C5 117.5(10)
C7 C6 C11 121.7(10)
O2 C7 C2 118.0(10)
O2 C7 C6 124.3(10)
C6 C7 C2 117.7(10)
C4 C8 H8A 109.5
C4 C8 H8B 109.5
H8A C8 H8B 108.1
C9 C8 C4 110.5(15)
C9 C8 H8A 109.5
C9 C8 H8B 109.5
C8 C9 H9 120.9
C10 C9 C8 118.2(18)
C10 C9 H9 120.9
C9 C10 H10A 120.0
C9 C10 H10B 120.0
H10A C10 H10B 120.0
N1 C11 N2 112.1(10)
N1 C11 C6 126.2(11)
N2 C11 C6 121.6(11)
N1 C12 C13 130.2(12)
C17 C12 N1 107.7(11)
C17 C12 C13 122.1(12)
C12 C13 H13 121.3
C14 C13 C12 117.4(14)
C14 C13 H13 121.3
C13 C14 H14 119.7
C13 C14 C15 120.5(14)
C15 C14 H14 119.7
C14 C15 H15 120.2
C16 C15 C14 119.7(15)
C16 C15 H15 120.2
C15 C16 H16 119.8
C15 C16 C17 120.5(15)
C17 C16 H16 119.8
N2 C17 C12 107.4(11)
N2 C17 C16 132.6(14)
C12 C17 C16 119.7(13)
O3 C18 H18A 109.5
O3 C18 H18B 109.5
O3 C18 H18C 109.5
H18A C18 H18B 109.5
H18A C18 H18C 109.5
H18B C18 H18C 109.5
O3 C19 C20 126.1(12)
O3 C19 C24 112.4(11)
C20 C19 C24 121.5(12)
C19 C20 H20 117.8
C19 C20 C21 124.5(14)
C21 C20 H20 117.8
C20 C21 C25 123.0(16)
C22 C21 C20 112.7(14)
C22 C21 C25 124.2(16)
C21 C22 H22 117.3
C21 C22 C23 125.4(14)
C23 C22 H22 117.3
C22 C23 C28 118.4(12)
C24 C23 C22 119.3(12)
C24 C23 C28 122.3(12)
O4 C24 C19 119.4(11)
O4 C24 C23 124.2(11)
C23 C24 C19 116.4(12)
C21 C25 H25A 110.8
C21 C25 H25B 110.8
H25A C25 H25B 108.9
C26 C25 C21 104.7(16)
C26 C25 H25A 110.8
C26 C25 H25B 110.8
C25 C26 H26 113.9
C27 C26 C25 132(2)
C27 C26 H26 113.9
C26 C27 H27A 120.0
C26 C27 H27B 120.0
H27A C27 H27B 120.0
N3 C28 N4 110.9(11)
N3 C28 C23 126.0(11)
N4 C28 C23 123.1(12)
C30 C29 N3 130.9(12)
C34 C29 N3 110.1(11)
C34 C29 C30 119.0(12)
C29 C30 H30 120.5
C29 C30 C31 119.1(13)
C31 C30 H30 120.5
C30 C31 H31 119.9
C32 C31 C30 120.1(13)
C32 C31 H31 119.9
C31 C32 H32 119.6
C33 C32 C31 120.9(13)
C33 C32 H32 119.6
C32 C33 H33 120.8
C32 C33 C34 118.4(14)
C34 C33 H33 120.8
N4 C34 C29 105.6(11)
N4 C34 C33 131.9(13)
C29 C34 C33 122.5(13)
O5 C35 H35A 109.5
O5 C35 H35B 109.5
O5 C35 H35C 109.5
H35A C35 H35B 109.5
H35A C35 H35C 109.5
H35B C35 H35C 109.5
O5 C36 C41 110.5(9)
C37 C36 O5 126.2(9)
C37 C36 C41 123.2(10)
C36 C37 H37 119.5
C36 C37 C38 120.9(11)
C38 C37 H37 119.5
C37 C38 C39 118.3(11)
C37 C38 C42 119.7(11)
C39 C38 C42 121.7(10)
C38 C39 H39 119.3
C38 C39 C40 121.4(10)
C40 C39 H39 119.3
C39 C40 C45 120.2(9)
C41 C40 C39 119.2(10)
C41 C40 C45 120.6(10)
O6 C41 C36 118.0(9)
O6 C41 C40 125.1(9)
C40 C41 C36 116.9(10)
C38 C42 H42A 109.1
C38 C42 H42B 109.1
H42A C42 H42B 107.9
C43 C42 C38 112.4(12)
C43 C42 H42A 109.1
C43 C42 H42B 109.1
C42 C43 H43 118.0
C44 C43 C42 123.9(18)
C44 C43 H43 118.0
C43 C44 H44A 120.0
C43 C44 H44B 120.0
H44A C44 H44B 120.0
N5 C45 N6 111.6(9)
N5 C45 C40 126.1(9)
N6 C45 C40 122.2(10)
N5 C46 C47 130.0(11)
C51 C46 N5 109.6(10)
C51 C46 C47 120.3(11)
C46 C47 H47 120.7
C48 C47 C46 118.6(13)
C48 C47 H47 120.7
C47 C48 H48 120.2
C47 C48 C49 119.7(14)
C49 C48 H48 120.2
C48 C49 H49 118.0
C50 C49 C48 124.0(15)
C50 C49 H49 118.0
C49 C50 H50 122.1
C49 C50 C51 115.7(14)
C51 C50 H50 122.1
N6 C51 C46 106.4(10)
N6 C51 C50 132.0(12)
C46 C51 C50 121.6(11)
O7 C52 H52A 109.5
O7 C52 H52B 109.5
O7 C52 H52C 109.5
H52A C52 H52B 109.5
H52A C52 H52C 109.5
H52B C52 H52C 109.5
O7 C53 C58 111.2(11)
C54 C53 O7 123.8(12)
C54 C53 C58 124.9(13)
C53 C54 H54 121.4
C53 C54 C55 117.1(14)
C55 C54 H54 121.4
C54 C55 C59 120.0(15)
C56 C55 C54 119.6(15)
C56 C55 C59 120.0(15)
C55 C56 H56 118.6
C55 C56 C57 122.9(13)
C57 C56 H56 118.6
C56 C57 C58 117.3(12)
C56 C57 C62 120.9(11)
C58 C57 C62 121.8(11)
O8 C58 C53 120.3(11)
O8 C58 C57 121.6(11)
C53 C58 C57 118.0(11)
C55 C59 H59A 111.7
C55 C59 H59B 111.7
H59A C59 H59B 109.5
C60 C59 C55 100.1(17)
C60 C59 H59A 111.7
C60 C59 H59B 111.7
C59 C60 H60 121.0
C61 C60 C59 118(2)
C61 C60 H60 121.0
C60 C61 H61A 120.0
C60 C61 H61B 120.0
H61A C61 H61B 120.0
N7 C62 N8 110.9(11)
N7 C62 C57 127.1(11)
N8 C62 C57 122.0(11)
N7 C63 C68 107.6(11)
C64 C63 N7 132.8(11)
C64 C63 C68 119.6(12)
C63 C64 H64 121.8
C65 C64 C63 116.3(13)
C65 C64 H64 121.8
C64 C65 H65 117.6
C66 C65 C64 124.8(14)
C66 C65 H65 117.6
C65 C66 H66 119.7
C65 C66 C67 120.6(13)
C67 C66 H66 119.7
C66 C67 H67 122.9
C68 C67 C66 114.2(13)
C68 C67 H67 122.9
N8 C68 C63 105.3(11)
N8 C68 C67 130.1(13)
C67 C68 C63 124.4(13)
O9 C69 C70 113.4(12)
O10 C69 O9 126.0(12)
O10 C69 C70 120.7(13)
C69 C70 H70A 109.5
C69 C70 H70B 109.5
C69 C70 H70C 109.5
H70A C70 H70B 109.5
H70A C70 H70C 109.5
H70B C70 H70C 109.5
O11 C71 O12 127.4(13)
O11 C71 C72 117.5(13)
O12 C71 C72 115.1(12)
C71 C72 H72A 109.5
C71 C72 H72B 109.5
C71 C72 H72C 109.5
H72A C72 H72B 109.5
H72A C72 H72C 109.5
H72B C72 H72C 109.5
O13 N9 O14 121.2(14)
O13 N9 O15 121.2(15)
O15 N9 O14 117.6(14)

loop_
_geom_bond_atom_site_label_1
_geom_bond_atom_site_label_2
_geom_bond_distance
Nd1 Zn1 3.5311(14)
Nd1 Zn2 3.5106(13)
Nd1 O1 2.768(7)
Nd1 O2 2.430(6)
Nd1 O3 2.911(7)
Nd1 O4 2.410(7)
Nd1 O5 2.775(6)
Nd1 O6 2.421(6)
Nd1 O7 2.708(8)
Nd1 O8 2.434(7)
Nd1 O10 2.429(8)
Nd1 O11 2.434(8)
Zn1 O2 2.051(7)
Zn1 O4 2.084(7)
Zn1 O12 2.000(8)
Zn1 N1 2.080(9)
Zn1 N3 2.038(9)
Zn2 O6 2.015(6)
Zn2 O8 2.118(7)
Zn2 O9 1.989(7)
Zn2 N5 2.042(8)
Zn2 N7 2.020(8)
O1 C1 1.445(11)
O1 C2 1.399(12)
O2 C7 1.325(11)
O3 C18 1.440(11)
O3 C19 1.361(13)
O4 C24 1.293(12)
O5 C35 1.435(11)
O5 C36 1.398(11)
O6 C41 1.311(10)
O7 C52 1.458(13)
O7 C53 1.387(13)
O8 C58 1.293(11)
O9 C69 1.305(14)
O10 C69 1.212(13)
O11 C71 1.219(14)
O12 C71 1.321(14)
N1 C11 1.293(12)
N1 C12 1.407(12)
N2 H2 0.8600
N2 C11 1.367(13)
N2 C17 1.361(14)
N3 C28 1.348(13)
N3 C29 1.418(12)
N4 H4 0.8600
N4 C28 1.349(13)
N4 C34 1.353(14)
N5 C45 1.325(12)
N5 C46 1.377(12)
N6 H6 0.8600
N6 C45 1.344(12)
N6 C51 1.350(13)
N7 C62 1.310(12)
N7 C63 1.389(12)
N8 H8 0.8600
N8 C62 1.344(12)
N8 C68 1.363(13)
C1 H1A 0.9600
C1 H1B 0.9600
C1 H1C 0.9600
C2 C3 1.380(14)
C2 C7 1.410(13)
C3 H3 0.9300
C3 C4 1.410(15)
C4 C5 1.333(14)
C4 C8 1.519(17)
C5 H5 0.9300
C5 C6 1.447(14)
C6 C7 1.386(13)
C6 C11 1.454(14)
C8 H8A 0.9700
C8 H8B 0.9700
C8 C9 1.472(13)
C9 H9 0.9300
C9 C10 1.258(16)
C10 H10A 0.9300
C10 H10B 0.9300
C12 C13 1.418(15)
C12 C17 1.371(16)
C13 H13 0.9300
C13 C14 1.396(16)
C14 H14 0.9300
C14 C15 1.43(2)
C15 H15 0.9300
C15 C16 1.369(18)
C16 H16 0.9300
C16 C17 1.403(16)
C18 H18A 0.9600
C18 H18B 0.9600
C18 H18C 0.9600
C19 C20 1.366(16)
C19 C24 1.420(15)
C20 H20 0.9300
C20 C21 1.397(19)
C21 C22 1.39(2)
C21 C25 1.607(15)
C22 H22 0.9300
C22 C23 1.420(16)
C23 C24 1.385(15)
C23 C28 1.473(16)
C25 H25A 0.9700
C25 H25B 0.9700
C25 C26 1.419(16)
C26 H26 0.9300
C26 C27 1.314(13)
C27 H27A 0.9300
C27 H27B 0.9300
C29 C30 1.383(15)
C29 C34 1.369(15)
C30 H30 0.9300
C30 C31 1.385(15)
C31 H31 0.9300
C31 C32 1.383(16)
C32 H32 0.9300
C32 C33 1.356(17)
C33 H33 0.9300
C33 C34 1.369(15)
C35 H35A 0.9600
C35 H35B 0.9600
C35 H35C 0.9600
C36 C37 1.330(12)
C36 C41 1.415(13)
C37 H37 0.9300
C37 C38 1.367(14)
C38 C39 1.390(14)
C38 C42 1.590(16)
C39 H39 0.9300
C39 C40 1.408(13)
C40 C41 1.385(12)
C40 C45 1.470(13)
C42 H42A 0.9700
C42 H42B 0.9700
C42 C43 1.416(15)
C43 H43 0.9300
C43 C44 1.339(16)
C44 H44A 0.9300
C44 H44B 0.9300
C46 C47 1.431(15)
C46 C51 1.366(14)
C47 H47 0.9300
C47 C48 1.344(16)
C48 H48 0.9300
C48 C49 1.416(18)
C49 H49 0.9300
C49 C50 1.351(17)
C50 H50 0.9300
C50 C51 1.427(16)
C52 H52A 0.9600
C52 H52B 0.9600
C52 H52C 0.9600
C53 C54 1.369(16)
C53 C58 1.419(15)
C54 H54 0.9300
C54 C55 1.429(19)
C55 C56 1.399(18)
C55 C59 1.60(2)
C56 H56 0.9300
C56 C57 1.417(14)
C57 C58 1.429(14)
C57 C62 1.439(14)
C59 H59A 0.9700
C59 H59B 0.9700
C59 C60 1.415(16)
C60 H60 0.9300
C60 C61 1.351(17)
C61 H61A 0.9300
C61 H61B 0.9300
C63 C64 1.373(14)
C63 C68 1.407(14)
C64 H64 0.9300
C64 C65 1.370(15)
C65 H65 0.9300
C65 C66 1.370(16)
C66 H66 0.9300
C66 C67 1.412(17)
C67 H67 0.9300
C67 C68 1.386(15)
C69 C70 1.546(16)
C70 H70A 0.9600
C70 H70B 0.9600
C70 H70C 0.9600
C71 C72 1.525(17)
C72 H72A 0.9600
C72 H72B 0.9600
C72 H72C 0.9600
O13 N9 1.205(12)
O14 N9 1.265(13)
O15 N9 1.230(13)

loop_
_geom_torsion_atom_site_label_1
_geom_torsion_atom_site_label_2
_geom_torsion_atom_site_label_3
_geom_torsion_atom_site_label_4
_geom_torsion
Nd1 O1 C2 C3 162.5(9)
Nd1 O1 C2 C7 -14.7(11)
Nd1 O2 C7 C2 20.8(13)
Nd1 O2 C7 C6 -159.1(8)
Nd1 O3 C19 C20 164.0(12)
Nd1 O3 C19 C24 -15.6(12)
Nd1 O4 C24 C19 24.8(15)
Nd1 O4 C24 C23 -152.1(9)
Nd1 O5 C36 C37 157.6(9)
Nd1 O5 C36 C41 -20.1(9)
Nd1 O6 C41 C36 29.5(12)
Nd1 O6 C41 C40 -149.8(7)
Nd1 O7 C53 C54 -178.0(11)
Nd1 O7 C53 C58 -0.1(13)
Nd1 O8 C58 C53 -2.5(15)
Nd1 O8 C58 C57 -179.8(7)
Nd1 O10 C69 O9 -42(2)
Nd1 O10 C69 C70 137.5(13)
Nd1 O11 C71 O12 -30(3)
Nd1 O11 C71 C72 151.2(11)
Zn1 O2 C7 C2 -153.6(7)
Zn1 O2 C7 C6 26.5(15)
Zn1 O4 C24 C19 -151.9(8)
Zn1 O4 C24 C23 31.2(16)
Zn1 O12 C71 O11 -8.0(19)
Zn1 O12 C71 C72 170.7(10)
Zn1 N1 C11 N2 176.3(8)
Zn1 N1 C11 C6 -1.3(19)
Zn1 N1 C12 C13 2.1(18)
Zn1 N1 C12 C17 -178.3(9)
Zn1 N3 C28 N4 -169.7(7)
Zn1 N3 C28 C23 10.0(17)
Zn1 N3 C29 C30 -8.7(18)
Zn1 N3 C29 C34 168.9(8)
Zn2 O6 C41 C36 -153.4(7)
Zn2 O6 C41 C40 27.4(13)
Zn2 O8 C58 C53 -146.2(9)
Zn2 O8 C58 C57 36.5(14)
Zn2 O9 C69 O10 10.1(18)
Zn2 O9 C69 C70 -169.8(10)
Zn2 N5 C45 N6 -179.3(6)
Zn2 N5 C45 C40 -2.9(15)
Zn2 N5 C46 C47 -4.0(19)
Zn2 N5 C46 C51 179.5(8)
Zn2 N7 C62 N8 166.7(6)
Zn2 N7 C62 C57 -11.3(15)
Zn2 N7 C63 C64 14.9(17)
Zn2 N7 C63 C68 -167.3(7)
O1 C2 C3 C4 179.0(11)
O1 C2 C7 O2 -0.7(14)
O1 C2 C7 C6 179.1(9)
O3 C19 C20 C21 -174.5(18)
O3 C19 C24 O4 -0.7(15)
O3 C19 C24 C23 176.4(10)
O5 C36 C37 C38 -179.9(10)
O5 C36 C41 O6 -1.4(12)
O5 C36 C41 C40 177.8(8)
O7 C53 C54 C55 -179.8(13)
O7 C53 C58 O8 1.5(16)
O7 C53 C58 C57 178.9(10)
N1 C12 C13 C14 -178.8(13)
N1 C12 C17 N2 3.2(15)
N1 C12 C17 C16 177.3(12)
N3 C29 C30 C31 176.9(11)
N3 C29 C34 N4 1.0(14)
N3 C29 C34 C33 -177.5(11)
N5 C46 C47 C48 -178.3(13)
N5 C46 C51 N6 -0.7(14)
N5 C46 C51 C50 179.7(12)
N7 C63 C64 C65 174.8(11)
N7 C63 C68 N8 -0.9(11)
N7 C63 C68 C67 -177.2(10)
C1 O1 C2 C3 -13.8(16)
C1 O1 C2 C7 169.1(9)
C2 C3 C4 C5 6(2)
C2 C3 C4 C8 176.1(13)
C3 C2 C7 O2 -177.8(11)
C3 C2 C7 C6 2.1(17)
C3 C4 C5 C6 -5(2)
C3 C4 C8 C9 128.5(16)
C4 C5 C6 C7 3.1(19)
C4 C5 C6 C11 179.1(13)
C4 C8 C9 C10 114(2)
C5 C4 C8 C9 -61(2)
C5 C6 C7 O2 178.6(10)
C5 C6 C7 C2 -1.3(16)
C5 C6 C11 N1 168.3(12)
C5 C6 C11 N2 -9.0(19)
C7 C2 C3 C4 -4.2(19)
C7 C6 C11 N1 -16(2)
C7 C6 C11 N2 166.8(11)
C8 C4 C5 C6 -175.4(13)
C11 N1 C12 C13 178.5(13)
C11 N1 C12 C17 -1.9(14)
C11 N2 C17 C12 -3.2(15)
C11 N2 C17 C16 -176.3(16)
C11 C6 C7 O2 2.6(18)
C11 C6 C7 C2 -177.2(11)
C12 N1 C11 N2 -0.1(14)
C12 N1 C11 C6 -177.6(11)
C12 C13 C14 C15 0(2)
C13 C12 C17 N2 -177.2(12)
C13 C12 C17 C16 -3(2)
C13 C14 C15 C16 0(3)
C14 C15 C16 C17 -2(3)
C15 C16 C17 N2 175.6(16)
C15 C16 C17 C12 3(2)
C17 N2 C11 N1 2.0(16)
C17 N2 C11 C6 179.7(12)
C17 C12 C13 C14 2(2)
C18 O3 C19 C20 -0.5(18)
C18 O3 C19 C24 179.8(9)
C19 C20 C21 C22 -6(3)
C19 C20 C21 C25 170.8(18)
C20 C19 C24 O4 179.6(13)
C20 C19 C24 C23 -3.3(19)
C20 C21 C22 C23 5(3)
C20 C21 C25 C26 95(3)
C21 C22 C23 C24 -4(3)
C21 C22 C23 C28 176.5(19)
C21 C25 C26 C27 -14(4)
C22 C21 C25 C26 -89(3)
C22 C23 C24 O4 179.6(13)
C22 C23 C24 C19 3(2)
C22 C23 C28 N3 157.8(14)
C22 C23 C28 N4 -23(2)
C24 C19 C20 C21 5(3)
C24 C23 C28 N3 -22(2)
C24 C23 C28 N4 158.0(12)
C25 C21 C22 C23 -171.3(18)
C28 N3 C29 C30 -179.4(12)
C28 N3 C29 C34 -1.8(13)
C28 N4 C34 C29 0.2(14)
C28 N4 C34 C33 178.5(14)
C28 C23 C24 O4 -1(2)
C28 C23 C24 C19 -177.9(11)
C29 N3 C28 N4 1.9(13)
C29 N3 C28 C23 -178.4(11)
C29 C30 C31 C32 0.6(19)
C30 C29 C34 N4 179.0(10)
C30 C29 C34 C33 0.4(19)
C30 C31 C32 C33 -1(2)
C31 C32 C33 C34 0(2)
C32 C33 C34 N4 -178.5(14)
C32 C33 C34 C29 0(2)
C34 N4 C28 N3 -1.4(14)
C34 N4 C28 C23 178.9(12)
C34 C29 C30 C31 -0.5(18)
C35 O5 C36 C37 -8.6(14)
C35 O5 C36 C41 173.8(8)
C36 C37 C38 C39 2.9(18)
C36 C37 C38 C42 -171.1(11)
C37 C36 C41 O6 -179.2(9)
C37 C36 C41 C40 0.1(15)
C37 C38 C39 C40 -0.9(17)
C37 C38 C42 C43 -90.1(17)
C38 C39 C40 C41 -1.5(16)
C38 C39 C40 C45 179.3(10)
C38 C42 C43 C44 -6(3)
C39 C38 C42 C43 96.1(17)
C39 C40 C41 O6 -178.9(9)
C39 C40 C41 C36 1.9(14)
C39 C40 C45 N5 166.4(10)
C39 C40 C45 N6 -17.6(15)
C41 C36 C37 C38 -2.5(17)
C41 C40 C45 N5 -12.9(16)
C41 C40 C45 N6 163.2(9)
C42 C38 C39 C40 173.0(10)
C45 N5 C46 C47 177.2(13)
C45 N5 C46 C51 0.7(13)
C45 N6 C51 C46 0.4(13)
C45 N6 C51 C50 179.9(15)
C45 C40 C41 O6 0.3(15)
C45 C40 C41 C36 -178.9(9)
C46 N5 C45 N6 -0.4(12)
C46 N5 C45 C40 175.9(10)
C46 C47 C48 C49 1(2)
C47 C46 C51 N6 -177.6(11)
C47 C46 C51 C50 3(2)
C47 C48 C49 C50 -1(3)
C48 C49 C50 C51 2(3)
C49 C50 C51 N6 177.9(15)
C49 C50 C51 C46 -3(2)
C51 N6 C45 N5 0.0(12)
C51 N6 C45 C40 -176.5(10)
C51 C46 C47 C48 -2(2)
C52 O7 C53 C54 3.8(19)
C52 O7 C53 C58 -178.3(11)
C53 C54 C55 C56 -2(2)
C53 C54 C55 C59 170.9(14)
C54 C53 C58 O8 179.4(12)
C54 C53 C58 C57 -3.3(19)
C54 C55 C56 C57 3(3)
C54 C55 C59 C60 66(2)
C55 C56 C57 C58 -3(2)
C55 C56 C57 C62 177.1(14)
C55 C59 C60 C61 -105(3)
C56 C55 C59 C60 -120.5(19)
C56 C57 C58 O8 -179.2(10)
C56 C57 C58 C53 3.5(16)
C56 C57 C62 N7 164.6(11)
C56 C57 C62 N8 -13.2(17)
C58 C53 C54 C55 3(2)
C58 C57 C62 N7 -14.9(17)
C58 C57 C62 N8 167.4(10)
C59 C55 C56 C57 -170.3(14)
C62 N7 C63 C64 -174.7(11)
C62 N7 C63 C68 3.1(11)
C62 N8 C68 C63 -1.5(12)
C62 N8 C68 C67 174.5(11)
C62 C57 C58 O8 0.2(16)
C62 C57 C58 C53 -177.1(10)
C63 N7 C62 N8 -4.1(12)
C63 N7 C62 C57 177.9(10)
C63 C64 C65 C66 3.6(18)
C64 C63 C68 N8 177.2(10)
C64 C63 C68 C67 0.9(16)
C64 C65 C66 C67 -2(2)
C65 C66 C67 C68 0.3(18)
C66 C67 C68 N8 -174.9(11)
C66 C67 C68 C63 0.4(17)
C68 N8 C62 N7 3.6(12)
C68 N8 C62 C57 -178.3(10)
C68 C63 C64 C65 -2.7(15)
